data_7239720
loop_
_publ_author_name
'Shi, Yijun'
'Liu, Xuejing'
'Han, Ying'
'Yan, Peng'
'Bie, Fusheng'
'Cao, Han'

_publ_section_title
;
 Diels--Alder reactions between cyclopentadiene analogs and benzoquinone
 in water and their application in the synthesis of polycyclic cage
 compounds
;
_journal_issue 2
_journal_name_full 'RSC Advances'
_journal_page_first 739
_journal_page_last 745
_journal_paper_doi 10.1039/C9RA09745G
_journal_volume 10
_journal_year 2020
_chemical_formula_moiety 'C22 H18 O4'
_chemical_formula_sum 'C22 H18 O4'
_chemical_formula_weight 346.36
_space_group_crystal_system orthorhombic
_space_group_IT_number 33
_space_group_name_Hall 'P 2c -2n'
_space_group_name_H-M_alt 'P n a 21'
_atom_sites_solution_hydrogens geom
_atom_sites_solution_primary dual
_audit_creation_date 2018-09-17
_audit_creation_method
;
Olex2 1.2
(compiled 2018.05.29 svn.r3508 for OlexSys, GUI svn.r5506)
;
_audit_update_record
;
2019-06-26 deposited with the CCDC.	2019-12-17 downloaded from the CCDC.
;
_cell_angle_alpha 90
_cell_angle_beta 90
_cell_angle_gamma 90
_cell_formula_units_Z 4
_cell_length_a 13.1979(16)
_cell_length_b 11.4803(10)
_cell_length_c 10.3400(9)
_cell_measurement_reflns_used 893
_cell_measurement_temperature 200.00(10)
_cell_measurement_theta_max 25.7940
_cell_measurement_theta_min 4.0460
_cell_volume 1566.7(3)
_computing_cell_refinement 'CrysAlisPro 1.171.39.46e (Rigaku OD, 2018)'
_computing_data_collection 'CrysAlisPro 1.171.39.46e (Rigaku OD, 2018)'
_computing_data_reduction 'CrysAlisPro 1.171.39.46e (Rigaku OD, 2018)'
_computing_molecular_graphics 'Olex2 (Dolomanov et al., 2009)'
_computing_publication_material 'Olex2 (Dolomanov et al., 2009)'
_computing_structure_refinement 'ShelXL (Sheldrick, 2015)'
_computing_structure_solution 'ShelXT (Sheldrick, 2015)'
_diffrn_ambient_environment N~2~
_diffrn_ambient_temperature 200.00(10)
_diffrn_detector 'CCD plate'
_diffrn_detector_area_resol_mean 10.3376
_diffrn_detector_type AtlasS2
_diffrn_measured_fraction_theta_full 0.997
_diffrn_measured_fraction_theta_max 0.993
_diffrn_measurement_details
;
List of Runs (angles in degrees, time in seconds):

  # Type    Start    End  Width  t~exp~   \w     \q     \k     \f   Frames
#--------------------------------------------------------------------------
  1  \w      5.00  50.00   1.00   20.00    --   10.20  77.00   0.00   45
  2  \w    -11.00  66.00   1.00   20.00    --   10.20  77.00-150.00   77
;
_diffrn_measurement_device 'four-circle diffractometer'
_diffrn_measurement_device_type 'SuperNova, Dual, Cu at home/near, AtlasS2'
_diffrn_measurement_method '\w scans'
_diffrn_orient_matrix_type 'CrysAlisPro convention (1999,Acta A55,543-557)'
_diffrn_orient_matrix_UB_11 -0.0280322000
_diffrn_orient_matrix_UB_12 -0.0211262000
_diffrn_orient_matrix_UB_13 0.0535878000
_diffrn_orient_matrix_UB_21 -0.0388061000
_diffrn_orient_matrix_UB_22 -0.0191810000
_diffrn_orient_matrix_UB_23 -0.0424427000
_diffrn_orient_matrix_UB_31 0.0243957000
_diffrn_orient_matrix_UB_32 -0.0548024000
_diffrn_orient_matrix_UB_33 -0.0058879000
_diffrn_radiation_monochromator mirror
_diffrn_radiation_probe x-ray
_diffrn_radiation_type MoK\a
_diffrn_radiation_wavelength 0.71073
_diffrn_reflns_av_R_equivalents 0.0718
_diffrn_reflns_av_unetI/netI 0.1124
_diffrn_reflns_Laue_measured_fraction_full 0.997
_diffrn_reflns_Laue_measured_fraction_max 0.993
_diffrn_reflns_limit_h_max 16
_diffrn_reflns_limit_h_min -11
_diffrn_reflns_limit_k_max 14
_diffrn_reflns_limit_k_min -10
_diffrn_reflns_limit_l_max 12
_diffrn_reflns_limit_l_min -12
_diffrn_reflns_number 4836
_diffrn_reflns_point_group_measured_fraction_full 0.998
_diffrn_reflns_point_group_measured_fraction_max 0.993
_diffrn_reflns_theta_full 25.242
_diffrn_reflns_theta_max 26.733
_diffrn_reflns_theta_min 3.549
_diffrn_source 'micro-focus sealed X-ray tube'
_diffrn_source_type 'SuperNova (Mo) X-ray Source'
_exptl_absorpt_coefficient_mu 0.101
_exptl_absorpt_correction_T_max 1.00000
_exptl_absorpt_correction_T_min 0.57155
_exptl_absorpt_correction_type multi-scan
_exptl_absorpt_process_details
;
CrysAlisPro 1.171.39.46e (Rigaku Oxford Diffraction, 2018)
Empirical absorption correction using spherical harmonics,
 implemented in SCALE3 ABSPACK scaling algorithm.
;
_exptl_crystal_colour colourless
_exptl_crystal_colour_primary colourless
_exptl_crystal_density_diffrn 1.468
_exptl_crystal_description block
_exptl_crystal_F_000 728
_exptl_crystal_size_max 0.16
_exptl_crystal_size_mid 0.08
_exptl_crystal_size_min 0.04
_refine_diff_density_max 0.202
_refine_diff_density_min -0.228
_refine_diff_density_rms 0.053
_refine_ls_abs_structure_details
;
 Refined as a perfect inversion twin.
;
_refine_ls_abs_structure_Flack 0.5
_refine_ls_extinction_method none
_refine_ls_goodness_of_fit_ref 1.039
_refine_ls_hydrogen_treatment constr
_refine_ls_matrix_type full
_refine_ls_number_parameters 235
_refine_ls_number_reflns 2769
_refine_ls_number_restraints 1
_refine_ls_restrained_S_all 1.038
_refine_ls_R_factor_all 0.1202
_refine_ls_R_factor_gt 0.0648
_refine_ls_shift/su_max 0.000
_refine_ls_shift/su_mean 0.000
_refine_ls_structure_factor_coef Fsqd
_refine_ls_weighting_details 'w=1/[\s^2^(Fo^2^)+(0.0302P)^2^+0.0296P] where P=(Fo^2^+2Fc^2^)/3'
_refine_ls_weighting_scheme calc
_refine_ls_wR_factor_gt 0.1069
_refine_ls_wR_factor_ref 0.1316
_reflns_Friedel_coverage 0.892
_reflns_Friedel_fraction_full 0.999
_reflns_Friedel_fraction_max 0.994
_reflns_number_gt 1724
_reflns_number_total 2769
_reflns_threshold_expression 'I > 2\s(I)'
_cod_data_source_file c9ra09745g2.cif
_cod_data_source_block 33
_cod_depositor_comments 'Adding full bibliography for 7239720--7239722.cif.'
_cod_database_code 7239720
_shelx_shelxl_version_number 2018/3
_chemical_oxdiff_formula 'C N O'
_shelx_space_group_comment
;
The symmetry employed for this shelxl refinement is uniquely defined
by the following loop, which should always be used as a source of
symmetry information in preference to the above space-group names.
They are only intended as comments.
;
_reflns_odcompleteness_completeness 99.02
_reflns_odcompleteness_iscentric 1
_reflns_odcompleteness_theta 26.67
_olex2_refinement_description
;
1. Fixed Uiso
 At 1.2 times of:
  All C(H) groups, All C(H,H) groups
2.a Ternary CH refined with riding coordinates:
 C5(H5), C7(H7), C12(H12), C13(H13), C16(H16), C22(H22), C10(H10), C6(H6),
 C2(H2), C8(H8), C15(H15), C3(H3), C18(H18), C20(H20)
2.b Secondary CH2 refined with riding coordinates:
 C14(H14a,H14b), C4(H4a,H4b)
;
_olex2_submission_special_instructions 'No special instructions were received'
_oxdiff_exptl_absorpt_empirical_details
;
Empirical correction (ABSPACK) includes:
- Absorption correction using spherical harmonics
- Frame scaling
;
_oxdiff_exptl_absorpt_empirical_full_max 1.385
_oxdiff_exptl_absorpt_empirical_full_min 0.562

loop_
_space_group_symop_operation_xyz
'x, y, z'
'-x, -y, z+1/2'
'x+1/2, -y+1/2, z'
'-x+1/2, y+1/2, z+1/2'

loop_
_atom_site_label
_atom_site_type_symbol
_atom_site_fract_x
_atom_site_fract_y
_atom_site_fract_z
_atom_site_U_iso_or_equiv
_atom_site_adp_type
_atom_site_occupancy
_atom_site_site_symmetry_order
_atom_site_calc_flag
_atom_site_refinement_flags_posn
O2 O 0.6428(3) 0.4143(3) 0.7326(4) 0.0397(11) Uani 1 1 d .
O4 O 0.4505(3) 0.2929(3) 0.5984(4) 0.0421(11) Uani 1 1 d .
O3 O 0.4526(4) 0.1591(3) 0.2675(4) 0.0550(13) Uani 1 1 d .
O1 O 0.8508(4) 0.5636(4) 0.5512(5) 0.0602(14) Uani 1 1 d .
C21 C 0.5242(5) 0.2412(5) 0.5585(5) 0.0317(14) Uani 1 1 d .
C11 C 0.6244(4) 0.4687(5) 0.6345(5) 0.0303(14) Uani 1 1 d .
C19 C 0.6143(4) 0.2930(5) 0.4871(5) 0.0286(14) Uani 1 1 d .
C5 C 0.5098(5) 0.5983(5) 0.5244(5) 0.0355(15) Uani 1 1 d .
H5 H 0.442031 0.587572 0.561320 0.043 Uiso 1 1 calc R
C7 C 0.5442(5) 0.5036(5) 0.4286(5) 0.0345(15) Uani 1 1 d .
H7 H 0.491195 0.465399 0.377625 0.041 Uiso 1 1 calc R
C9 C 0.6226(4) 0.4230(5) 0.4968(5) 0.0274(13) Uani 1 1 d .
C12 C 0.7033(5) 0.2135(5) 0.5266(5) 0.0346(14) Uani 1 1 d .
H12 H 0.765536 0.251571 0.556356 0.041 Uiso 1 1 calc R
C13 C 0.6609(5) 0.1139(5) 0.6108(6) 0.0397(15) Uani 1 1 d .
H13 H 0.674658 0.120526 0.703682 0.048 Uiso 1 1 calc R
C16 C 0.5517(5) 0.0560(5) 0.4317(5) 0.0340(15) Uani 1 1 d .
H16 H 0.509017 -0.013330 0.422293 0.041 Uiso 1 1 calc R
C22 C 0.5483(5) 0.1130(5) 0.5730(5) 0.0350(14) Uani 1 1 d .
H22 H 0.504499 0.071780 0.634359 0.042 Uiso 1 1 calc R
C10 C 0.7118(5) 0.4861(5) 0.4192(5) 0.0343(15) Uani 1 1 d .
H10 H 0.754742 0.437635 0.363702 0.041 Uiso 1 1 calc R
C6 C 0.5983(4) 0.5979(4) 0.6228(6) 0.0332(14) Uani 1 1 d .
H6 H 0.581933 0.635312 0.705434 0.040 Uiso 1 1 calc R
C2 C 0.6864(5) 0.6598(4) 0.5457(6) 0.0381(15) Uani 1 1 d .
H2 H 0.714430 0.728160 0.589691 0.046 Uiso 1 1 calc R
C8 C 0.6309(5) 0.5638(5) 0.3523(5) 0.0387(16) Uani 1 1 d .
H8 H 0.627338 0.559882 0.257690 0.046 Uiso 1 1 calc R
C15 C 0.6642(5) 0.0331(5) 0.4112(6) 0.0432(17) Uani 1 1 d .
H15 H 0.680895 -0.023504 0.343515 0.052 Uiso 1 1 calc R
C1 C 0.7642(5) 0.5697(5) 0.5109(6) 0.0391(15) Uani 1 1 d .
C14 C 0.7043(5) 0.0049(5) 0.5452(6) 0.0493(18) Uani 1 1 d .
H14A H 0.777760 0.002316 0.548166 0.059 Uiso 1 1 calc R
H14B H 0.676240 -0.066621 0.579795 0.059 Uiso 1 1 calc R
C3 C 0.6358(5) 0.6877(5) 0.4139(6) 0.0389(15) Uani 1 1 d .
H3 H 0.669287 0.747689 0.361781 0.047 Uiso 1 1 calc R
C17 C 0.5280(6) 0.1514(5) 0.3358(6) 0.0398(17) Uani 1 1 d .
C18 C 0.6154(5) 0.2369(5) 0.3459(6) 0.0375(16) Uani 1 1 d .
H18 H 0.626737 0.289404 0.272548 0.045 Uiso 1 1 calc R
C4 C 0.5257(5) 0.7115(5) 0.4492(6) 0.0434(17) Uani 1 1 d .
H4A H 0.482227 0.717223 0.373848 0.052 Uiso 1 1 calc R
H4B H 0.517957 0.780150 0.503030 0.052 Uiso 1 1 calc R
C20 C 0.7046(5) 0.1590(5) 0.3888(6) 0.0421(17) Uani 1 1 d .
H20 H 0.767800 0.166509 0.339607 0.050 Uiso 1 1 calc R

loop_
_atom_site_aniso_label
_atom_site_aniso_U_11
_atom_site_aniso_U_22
_atom_site_aniso_U_33
_atom_site_aniso_U_23
_atom_site_aniso_U_13
_atom_site_aniso_U_12
O2 0.046(3) 0.042(2) 0.031(2) 0.006(2) -0.002(2) -0.002(2)
O4 0.027(3) 0.047(2) 0.052(2) -0.009(2) 0.004(2) 0.003(2)
O3 0.071(4) 0.042(3) 0.052(3) -0.002(2) -0.024(3) -0.004(3)
O1 0.035(3) 0.054(3) 0.092(4) 0.000(3) -0.005(3) -0.006(2)
C21 0.029(4) 0.037(3) 0.029(3) -0.006(3) 0.001(3) 0.002(3)
C11 0.025(4) 0.031(3) 0.035(3) 0.001(3) 0.004(3) -0.001(3)
C19 0.028(4) 0.029(3) 0.029(3) 0.001(2) 0.002(3) 0.003(3)
C5 0.026(4) 0.035(3) 0.045(4) -0.009(3) -0.008(3) 0.005(3)
C7 0.041(4) 0.031(3) 0.032(3) -0.003(3) -0.011(3) 0.006(3)
C9 0.027(4) 0.027(3) 0.028(3) 0.001(2) 0.000(3) 0.000(3)
C12 0.027(4) 0.035(3) 0.042(3) 0.003(3) -0.004(3) 0.005(3)
C13 0.042(4) 0.037(3) 0.040(3) 0.003(3) -0.006(3) 0.004(3)
C16 0.035(4) 0.024(3) 0.043(3) 0.002(3) -0.003(3) -0.005(3)
C22 0.032(4) 0.037(3) 0.036(3) 0.009(3) 0.001(3) -0.003(3)
C10 0.039(4) 0.029(3) 0.035(3) 0.000(3) 0.013(3) 0.001(3)
C6 0.034(4) 0.031(3) 0.035(3) -0.002(3) -0.004(3) -0.001(3)
C2 0.041(4) 0.025(3) 0.048(3) -0.005(3) -0.005(3) -0.005(3)
C8 0.059(5) 0.030(3) 0.027(3) 0.001(3) 0.002(3) 0.005(3)
C15 0.046(5) 0.030(3) 0.053(4) 0.000(3) 0.010(4) 0.010(3)
C1 0.030(4) 0.041(3) 0.047(3) 0.009(3) 0.007(3) -0.009(3)
C14 0.037(4) 0.037(3) 0.073(5) 0.008(3) -0.005(4) 0.009(3)
C3 0.046(4) 0.028(3) 0.043(3) 0.002(3) -0.001(3) -0.001(3)
C17 0.060(5) 0.023(3) 0.037(3) -0.011(3) 0.001(4) 0.004(3)
C18 0.049(5) 0.032(3) 0.031(3) 0.000(3) 0.001(3) 0.002(3)
C4 0.053(5) 0.035(4) 0.042(3) -0.005(3) -0.017(3) 0.007(3)
C20 0.034(4) 0.045(4) 0.048(4) -0.002(3) 0.019(3) 0.005(3)

loop_
_atom_type_symbol
_atom_type_description
_atom_type_scat_dispersion_real
_atom_type_scat_dispersion_imag
_atom_type_scat_source
C C 0.0033 0.0016 'International Tables Vol C Tables 4.2.6.8 and 6.1.1.4'
H H 0.0000 0.0000 'International Tables Vol C Tables 4.2.6.8 and 6.1.1.4'
O O 0.0106 0.0060 'International Tables Vol C Tables 4.2.6.8 and 6.1.1.4'

loop_
_geom_angle_atom_site_label_1
_geom_angle_atom_site_label_2
_geom_angle_atom_site_label_3
_geom_angle
O4 C21 C19 126.9(5)
O4 C21 C22 127.7(5)
C22 C21 C19 105.3(5)
O2 C11 C00A 127.5(5)
O2 C11 C6 127.6(5)
C9 C11 C6 104.9(5)
C21 C19 C12 103.6(4)
C21 C19 C18 107.0(5)
C9 C19 C21 114.5(4)
C9 C19 C12 121.0(5)
C9 C19 C18 117.5(4)
C12 C19 C18 89.8(4)
C7 C5 C6 101.4(4)
C4 C5 C7 103.5(5)
C4 C5 C6 103.5(5)
C5 C7 C9 109.0(4)
C5 C7 C8 103.3(5)
C8 C7 C9 90.3(4)
C11 C9 C7 103.3(4)
C11 C9 C10 107.6(5)
C19 C9 C11 114.1(4)
C19 C9 C7 120.8(5)
C19 C9 C10 118.1(5)
C7 C9 C10 89.6(4)
C19 C12 C20 90.2(4)
C13 C12 C19 108.2(5)
C13 C12 C20 102.9(5)
C22 C13 C12 102.2(5)
C14 C13 C12 102.7(5)
C14 C13 C22 104.1(5)
C15 C16 C22 102.9(5)
C17 C16 C22 107.3(4)
C17 C16 C15 103.6(5)
C21 C22 C13 102.8(5)
C21 C22 C16 108.2(4)
C13 C22 C16 102.0(5)
C8 C10 C9 88.7(4)
C1 C10 C9 108.0(5)
C1 C10 C8 103.2(4)
C11 C6 C5 103.0(4)
C11 C6 C2 108.1(5)
C5 C6 C2 102.8(4)
C1 C2 C6 108.4(4)
C1 C2 C3 103.0(5)
C3 C2 C6 102.7(5)
C7 C8 C10 91.4(4)
C7 C8 C3 103.2(5)
C10 C8 C3 108.2(5)
C16 C15 C20 101.2(5)
C14 C15 C16 104.5(5)
C14 C15 C20 102.4(5)
O1 C1 C10 127.2(6)
O1 C1 C2 126.8(6)
C2 C1 C10 105.9(5)
C15 C14 C13 95.8(5)
C2 C3 C8 100.9(4)
C4 C3 C2 103.7(5)
C4 C3 C8 102.8(5)
O3 C17 C16 126.8(6)
O3 C17 C18 127.6(6)
C16 C17 C18 105.5(6)
C17 C18 C19 108.5(5)
C17 C18 C20 103.0(5)
C20 C18 C19 88.7(4)
C3 C4 C5 95.8(5)
C12 C20 C15 103.4(5)
C18 C20 C12 91.2(4)
C18 C20 C15 108.6(5)

loop_
_geom_bond_atom_site_label_1
_geom_bond_atom_site_label_2
_geom_bond_distance
O2 C11 1.216(6)
O4 C21 1.212(6)
O3 C17 1.223(7)
O1 C1 1.219(7)
C21 C19 1.521(8)
C21 C22 1.513(7)
C11 C9 1.517(7)
C11 C6 1.528(7)
C19 C9 1.500(7)
C19 C12 1.543(8)
C19 C18 1.596(7)
C5 C7 1.539(8)
C5 C6 1.549(8)
C5 C4 1.529(8)
C7 C9 1.558(8)
C7 C8 1.553(8)
C9 C10 1.598(8)
C12 C13 1.543(8)
C12 C20 1.556(8)
C13 C22 1.537(8)
C13 C14 1.534(8)
C16 C22 1.602(7)
C16 C15 1.524(9)
C16 C17 1.509(8)
C10 C8 1.554(8)
C10 C1 1.516(8)
C6 C2 1.578(8)
C2 C1 1.501(8)
C2 C3 1.551(8)
C8 C3 1.560(8)
C15 C14 1.518(8)
C15 C20 1.558(8)
C3 C4 1.523(9)
C17 C18 1.518(9)
C18 C20 1.544(8)
